data_7705549
loop_
_publ_author_name
'R\"osch, Andreas'
'Herzog, Christoph M.'
'Schreiner, Simon H. F.'
'G\"orls, Helmar'
'Kretschmer, Robert'

_publ_section_title
;
 Ditopic bis(<i>N</i>,<i>N</i>',<i>N</i>'-substituted 1,2-ethanediamine)
 ligands: synthesis and coordination chemistry.
;
_journal_issue 39
_journal_name_full 'Dalton transactions (Cambridge, England : 2003)'
_journal_page_first 13818
_journal_page_last 13828
_journal_paper_doi 10.1039/d0dt03124k
_journal_volume 49
_journal_year 2020
_chemical_formula_moiety 'C28 H46 Al2 N4'
_chemical_formula_sum 'C28 H46 Al2 N4'
_chemical_formula_weight 492.65
_space_group_crystal_system monoclinic
_space_group_IT_number 14
_space_group_name_Hall '-P 2yn'
_space_group_name_H-M_alt 'P 1 21/n 1'
_atom_sites_solution_hydrogens geom
_audit_creation_method SHELXL-2018/3
_audit_update_record
;
2020-08-31 deposited with the CCDC.	2020-09-24 downloaded from the CCDC.
;
_cell_angle_alpha 90
_cell_angle_beta 92.201(2)
_cell_angle_gamma 90
_cell_formula_units_Z 2
_cell_length_a 12.2153(3)
_cell_length_b 8.4890(3)
_cell_length_c 13.6679(5)
_cell_measurement_reflns_used 8174
_cell_measurement_temperature 123(2)
_cell_measurement_theta_max 74.570
_cell_measurement_theta_min 4.465
_cell_volume 1416.26(8)
_computing_cell_refinement 'CrysAlisPro 1.171.38.43 (Rigaku OD, 2015)'
_computing_data_collection 'CrysAlisPro 1.171.38.43 (Rigaku OD, 2015)'
_computing_data_reduction 'CrysAlisPro 1.171.38.43 (Rigaku OD, 2015)'
_computing_molecular_graphics SHELXTL/PC
_computing_publication_material 'SHELXL-2018/3 (Sheldrick, 2018)'
_computing_structure_refinement 'SHELXL-2018/3 (Sheldrick, 2018)'
_computing_structure_solution 'SHELXT 2014/5 (Sheldrick, 2014)'
_diffrn_ambient_temperature 123(2)
_diffrn_measured_fraction_theta_full 0.995
_diffrn_measured_fraction_theta_max 0.967
_diffrn_measurement_device_type 'Xcalibur, AtlasS2, Gemini ultra'
_diffrn_measurement_method '\w scans'
_diffrn_radiation_type CuK\a
_diffrn_radiation_wavelength 1.54184
_diffrn_reflns_av_R_equivalents 0.0331
_diffrn_reflns_av_unetI/netI 0.0312
_diffrn_reflns_Laue_measured_fraction_full 0.995
_diffrn_reflns_Laue_measured_fraction_max 0.967
_diffrn_reflns_limit_h_max 15
_diffrn_reflns_limit_h_min -15
_diffrn_reflns_limit_k_max 10
_diffrn_reflns_limit_k_min -8
_diffrn_reflns_limit_l_max 16
_diffrn_reflns_limit_l_min -16
_diffrn_reflns_number 8174
_diffrn_reflns_point_group_measured_fraction_full 0.995
_diffrn_reflns_point_group_measured_fraction_max 0.967
_diffrn_reflns_theta_full 67.684
_diffrn_reflns_theta_max 74.570
_diffrn_reflns_theta_min 4.765
_diffrn_source 'micro-focus sealed X-ray tube'
_exptl_absorpt_coefficient_mu 1.084
_exptl_absorpt_correction_T_max 1.000
_exptl_absorpt_correction_T_min 0.682
_exptl_absorpt_correction_type multi-scan
_exptl_absorpt_process_details
; 
CrysAlisPro 1.171.38.43 (Rigaku Oxford Diffraction, 2015) 
Numerical absorption correction based on gaussian integration over 
   a multifaceted crystal model 
Empirical absorption correction using spherical harmonics, 
 implemented in SCALE3 ABSPACK scaling algorithm. 
;
_exptl_crystal_colour colourless
_exptl_crystal_density_diffrn 1.155
_exptl_crystal_density_method 'not measured'
_exptl_crystal_description prism
_exptl_crystal_F_000 536
_exptl_crystal_size_max 0.108
_exptl_crystal_size_mid 0.102
_exptl_crystal_size_min 0.088
_refine_diff_density_max 0.284
_refine_diff_density_min -0.184
_refine_diff_density_rms 0.043
_refine_ls_extinction_method none
_refine_ls_goodness_of_fit_ref 1.025
_refine_ls_hydrogen_treatment constr
_refine_ls_matrix_type full
_refine_ls_number_parameters 158
_refine_ls_number_reflns 2807
_refine_ls_number_restraints 0
_refine_ls_restrained_S_all 1.025
_refine_ls_R_factor_all 0.0439
_refine_ls_R_factor_gt 0.0364
_refine_ls_shift/su_max 0.000
_refine_ls_shift/su_mean 0.000
_refine_ls_structure_factor_coef Fsqd
_refine_ls_weighting_details 'w=1/[\s^2^(Fo^2^)+(0.0452P)^2^+0.4775P] where P=(Fo^2^+2Fc^2^)/3'
_refine_ls_weighting_scheme calc
_refine_ls_wR_factor_gt 0.0906
_refine_ls_wR_factor_ref 0.0962
_reflns_Friedel_coverage 0.000
_reflns_number_gt 2443
_reflns_number_total 2807
_reflns_threshold_expression 'I > 2\s(I)'
_cod_data_source_file d0dt03124k2.cif
_cod_data_source_block FO7253_2aAlMe2
_cod_depositor_comments 'Adding full bibliography for 7705549--7705563.cif.'
_cod_original_sg_symbol_H-M 'P 21/n'
_cod_database_code 7705549
_shelx_shelxl_version_number 2018/3
_shelx_space_group_comment
; 
The symmetry employed for this shelxl refinement is uniquely defined 
by the following loop, which should always be used as a source of 
symmetry information in preference to the above space-group names. 
They are only intended as comments. 
;
_shelx_estimated_absorpt_t_min 0.892
_shelx_estimated_absorpt_t_max 0.911

loop_
_space_group_symop_operation_xyz
'x, y, z'
'-x+1/2, y+1/2, -z+1/2'
'-x, -y, -z'
'x-1/2, -y-1/2, z-1/2'

loop_
_atom_site_label
_atom_site_type_symbol
_atom_site_fract_x
_atom_site_fract_y
_atom_site_fract_z
_atom_site_U_iso_or_equiv
_atom_site_adp_type
_atom_site_occupancy
_atom_site_site_symmetry_order
_atom_site_calc_flag
_atom_site_refinement_flags_posn
_atom_site_refinement_flags_adp
_atom_site_refinement_flags_occupancy
_atom_site_disorder_assembly
_atom_site_disorder_group
Al1 Al 0.18117(3) 0.76734(5) 0.47183(3) 0.02131(13) Uani 1 1 d . . . . .
N1 N 0.25019(9) 0.71522(15) 0.58909(9) 0.0231(3) Uani 1 1 d . . . . .
N2 N 0.06040(9) 0.87210(15) 0.55208(9) 0.0214(3) Uani 1 1 d . . . . .
C1 C 0.35665(11) 0.65105(18) 0.60802(10) 0.0224(3) Uani 1 1 d . . . . .
C2 C 0.37290(11) 0.48835(19) 0.59843(10) 0.0233(3) Uani 1 1 d . . . . .
C3 C 0.47716(12) 0.42490(19) 0.61581(11) 0.0264(3) Uani 1 1 d . . . . .
H3 H 0.488367 0.314936 0.608054 0.032 Uiso 1 1 calc R U . . .
C4 C 0.56449(12) 0.5206(2) 0.64426(11) 0.0278(3) Uani 1 1 d . . . . .
H4 H 0.634989 0.476115 0.656908 0.033 Uiso 1 1 calc R U . . .
C5 C 0.54882(12) 0.6808(2) 0.65419(11) 0.0287(3) Uani 1 1 d . . . . .
H5 H 0.608933 0.745941 0.673956 0.034 Uiso 1 1 calc R U . . .
C6 C 0.44591(12) 0.74859(19) 0.63560(11) 0.0259(3) Uani 1 1 d . . . . .
C7 C 0.27930(12) 0.38113(19) 0.56816(12) 0.0287(3) Uani 1 1 d . . . . .
H7A H 0.216374 0.403309 0.608346 0.043 Uiso 1 1 calc R U . . .
H7B H 0.301855 0.271181 0.577409 0.043 Uiso 1 1 calc R U . . .
H7C H 0.258807 0.399182 0.499047 0.043 Uiso 1 1 calc R U . . .
C8 C 0.43231(13) 0.9241(2) 0.64341(14) 0.0362(4) Uani 1 1 d . . . . .
H8A H 0.503735 0.975347 0.638099 0.054 Uiso 1 1 calc R U . . .
H8B H 0.401945 0.950227 0.706732 0.054 Uiso 1 1 calc R U . . .
H8C H 0.382385 0.961223 0.590486 0.054 Uiso 1 1 calc R U . . .
C9 C 0.19205(11) 0.76079(19) 0.67579(11) 0.0249(3) Uani 1 1 d . . . . .
H9A H 0.220892 0.861942 0.701999 0.030 Uiso 1 1 calc R U . . .
H9AB H 0.201431 0.679416 0.727323 0.030 Uiso 1 1 calc R U . . .
C10 C 0.07192(11) 0.77742(19) 0.64498(11) 0.0244(3) Uani 1 1 d . . . . .
H10A H 0.039240 0.671775 0.634404 0.029 Uiso 1 1 calc R U . . .
H10B H 0.032217 0.830448 0.697512 0.029 Uiso 1 1 calc R U . . .
C11 C -0.05480(11) 0.85499(18) 0.51347(11) 0.0242(3) Uani 1 1 d . . . . .
H11A H -0.105382 0.883031 0.565611 0.029 Uiso 1 1 calc R U . . .
H11B H -0.068368 0.743596 0.495310 0.029 Uiso 1 1 calc R U . . .
C12 C 0.07883(11) 1.04146(18) 0.57508(11) 0.0245(3) Uani 1 1 d . . . . .
H12A H 0.155878 1.056972 0.598197 0.029 Uiso 1 1 calc R U . . .
H12B H 0.031064 1.073188 0.628562 0.029 Uiso 1 1 calc R U . . .
C13 C 0.10150(12) 0.60301(19) 0.39601(11) 0.0277(3) Uani 1 1 d . . . . .
H13A H 0.047820 0.652590 0.350645 0.042 Uiso 1 1 calc R U . . .
H13B H 0.063573 0.533448 0.440828 0.042 Uiso 1 1 calc R U . . .
H13C H 0.153531 0.541325 0.358880 0.042 Uiso 1 1 calc R U . . .
C14 C 0.26191(12) 0.9140(2) 0.38954(12) 0.0307(4) Uani 1 1 d . . . . .
H14A H 0.327335 0.861532 0.365985 0.046 Uiso 1 1 calc R U . . .
H14B H 0.283783 1.006838 0.428144 0.046 Uiso 1 1 calc R U . . .
H14C H 0.214806 0.946589 0.333502 0.046 Uiso 1 1 calc R U . . .

loop_
_atom_site_aniso_label
_atom_site_aniso_U_11
_atom_site_aniso_U_22
_atom_site_aniso_U_33
_atom_site_aniso_U_23
_atom_site_aniso_U_13
_atom_site_aniso_U_12
Al1 0.0199(2) 0.0227(2) 0.0211(2) -0.00001(16) -0.00189(15) -0.00001(16)
N1 0.0205(6) 0.0273(7) 0.0215(6) -0.0019(5) -0.0013(4) 0.0020(5)
N2 0.0201(5) 0.0198(6) 0.0240(6) 0.0000(5) -0.0018(4) -0.0006(4)
C1 0.0220(7) 0.0266(8) 0.0185(7) 0.0012(6) -0.0015(5) 0.0014(6)
C2 0.0243(7) 0.0272(8) 0.0184(7) 0.0021(6) 0.0000(5) 0.0002(6)
C3 0.0297(7) 0.0265(8) 0.0228(7) 0.0023(6) 0.0005(6) 0.0055(6)
C4 0.0226(7) 0.0372(9) 0.0235(7) 0.0017(6) -0.0008(5) 0.0055(6)
C5 0.0226(7) 0.0362(9) 0.0269(8) -0.0025(7) -0.0027(6) -0.0024(6)
C6 0.0246(7) 0.0274(8) 0.0256(8) -0.0016(6) -0.0021(6) -0.0002(6)
C7 0.0294(7) 0.0241(8) 0.0321(8) 0.0015(6) -0.0030(6) -0.0015(6)
C8 0.0288(8) 0.0290(9) 0.0503(11) -0.0055(8) -0.0060(7) -0.0025(6)
C9 0.0249(7) 0.0280(8) 0.0216(7) 0.0011(6) 0.0000(5) 0.0016(6)
C10 0.0238(7) 0.0258(8) 0.0237(7) 0.0014(6) 0.0028(5) -0.0001(6)
C11 0.0192(6) 0.0221(7) 0.0310(8) -0.0007(6) -0.0017(5) -0.0018(5)
C12 0.0212(6) 0.0215(8) 0.0304(8) -0.0026(6) -0.0040(5) -0.0007(5)
C13 0.0288(7) 0.0279(8) 0.0261(8) -0.0027(6) -0.0034(6) 0.0001(6)
C14 0.0261(7) 0.0345(9) 0.0318(8) 0.0043(7) 0.0038(6) -0.0008(6)

loop_
_atom_type_symbol
_atom_type_description
_atom_type_scat_dispersion_real
_atom_type_scat_dispersion_imag
_atom_type_scat_source
C C 0.0181 0.0091 'International Tables Vol C Tables 4.2.6.8 and 6.1.1.4'
H H 0.0000 0.0000 'International Tables Vol C Tables 4.2.6.8 and 6.1.1.4'
Al Al 0.2130 0.2455 'International Tables Vol C Tables 4.2.6.8 and 6.1.1.4'
N N 0.0311 0.0180 'International Tables Vol C Tables 4.2.6.8 and 6.1.1.4'

loop_
_geom_angle_atom_site_label_1
_geom_angle_atom_site_label_2
_geom_angle_atom_site_label_3
_geom_angle
_geom_angle_site_symmetry_1
_geom_angle_site_symmetry_3
_geom_angle_publ_flag
N1 Al1 C14 115.34(6) . . ?
N1 Al1 C13 119.27(7) . . ?
C14 Al1 C13 113.27(7) . . ?
N1 Al1 N2 87.35(5) . . ?
C14 Al1 N2 114.43(6) . . ?
C13 Al1 N2 103.58(6) . . ?
C1 N1 C9 115.08(11) . . ?
C1 N1 Al1 129.51(10) . . ?
C9 N1 Al1 115.09(9) . . ?
C12 N2 C11 107.59(11) . . ?
C12 N2 C10 109.24(11) . . ?
C11 N2 C10 107.64(11) . . ?
C12 N2 Al1 114.95(9) . . ?
C11 N2 Al1 116.89(9) . . ?
C10 N2 Al1 99.90(8) . . ?
C2 C1 C6 119.54(13) . . ?
C2 C1 N1 119.43(13) . . ?
C6 C1 N1 121.03(14) . . ?
C3 C2 C1 119.74(14) . . ?
C3 C2 C7 119.46(14) . . ?
C1 C2 C7 120.79(13) . . ?
C4 C3 C2 120.66(15) . . ?
C4 C3 H3 119.7 . . ?
C2 C3 H3 119.7 . . ?
C5 C4 C3 119.81(14) . . ?
C5 C4 H4 120.1 . . ?
C3 C4 H4 120.1 . . ?
C4 C5 C6 120.99(14) . . ?
C4 C5 H5 119.5 . . ?
C6 C5 H5 119.5 . . ?
C5 C6 C1 119.24(15) . . ?
C5 C6 C8 119.76(14) . . ?
C1 C6 C8 121.00(14) . . ?
C2 C7 H7A 109.5 . . ?
C2 C7 H7B 109.5 . . ?
H7A C7 H7B 109.5 . . ?
C2 C7 H7C 109.5 . . ?
H7A C7 H7C 109.5 . . ?
H7B C7 H7C 109.5 . . ?
C6 C8 H8A 109.5 . . ?
C6 C8 H8B 109.5 . . ?
H8A C8 H8B 109.5 . . ?
C6 C8 H8C 109.5 . . ?
H8A C8 H8C 109.5 . . ?
H8B C8 H8C 109.5 . . ?
N1 C9 C10 107.18(12) . . ?
N1 C9 H9A 110.3 . . ?
C10 C9 H9A 110.3 . . ?
N1 C9 H9AB 110.3 . . ?
C10 C9 H9AB 110.3 . . ?
H9A C9 H9AB 108.5 . . ?
N2 C10 C9 109.99(11) . . ?
N2 C10 H10A 109.7 . . ?
C9 C10 H10A 109.7 . . ?
N2 C10 H10B 109.7 . . ?
C9 C10 H10B 109.7 . . ?
H10A C10 H10B 108.2 . . ?
N2 C11 C12 112.17(12) . 3_576 ?
N2 C11 H11A 109.2 . . ?
C12 C11 H11A 109.2 3_576 . ?
N2 C11 H11B 109.2 . . ?
C12 C11 H11B 109.2 3_576 . ?
H11A C11 H11B 107.9 . . ?
N2 C12 C11 111.65(12) . 3_576 ?
N2 C12 H12A 109.3 . . ?
C11 C12 H12A 109.3 3_576 . ?
N2 C12 H12B 109.3 . . ?
C11 C12 H12B 109.3 3_576 . ?
H12A C12 H12B 108.0 . . ?
Al1 C13 H13A 109.5 . . ?
Al1 C13 H13B 109.5 . . ?
H13A C13 H13B 109.5 . . ?
Al1 C13 H13C 109.5 . . ?
H13A C13 H13C 109.5 . . ?
H13B C13 H13C 109.5 . . ?
Al1 C14 H14A 109.5 . . ?
Al1 C14 H14B 109.5 . . ?
H14A C14 H14B 109.5 . . ?
Al1 C14 H14C 109.5 . . ?
H14A C14 H14C 109.5 . . ?
H14B C14 H14C 109.5 . . ?

loop_
_geom_bond_atom_site_label_1
_geom_bond_atom_site_label_2
_geom_bond_distance
_geom_bond_site_symmetry_2
_geom_bond_publ_flag
Al1 N1 1.8361(13) . ?
Al1 C14 1.9679(16) . ?
Al1 C13 1.9723(16) . ?
Al1 N2 2.0723(13) . ?
N1 C1 1.4244(18) . ?
N1 C9 1.4571(19) . ?
N2 C12 1.4870(19) . ?
N2 C11 1.4910(17) . ?
N2 C10 1.5048(19) . ?
C1 C2 1.402(2) . ?
C1 C6 1.409(2) . ?
C2 C3 1.395(2) . ?
C2 C7 1.507(2) . ?
C3 C4 1.384(2) . ?
C3 H3 0.9500 . ?
C4 C5 1.381(2) . ?
C4 H4 0.9500 . ?
C5 C6 1.397(2) . ?
C5 H5 0.9500 . ?
C6 C8 1.504(2) . ?
C7 H7A 0.9800 . ?
C7 H7B 0.9800 . ?
C7 H7C 0.9800 . ?
C8 H8A 0.9800 . ?
C8 H8B 0.9800 . ?
C8 H8C 0.9800 . ?
C9 C10 1.5175(19) . ?
C9 H9A 0.9900 . ?
C9 H9AB 0.9900 . ?
C10 H10A 0.9900 . ?
C10 H10B 0.9900 . ?
C11 C12 1.515(2) 3_576 ?
C11 H11A 0.9900 . ?
C11 H11B 0.9900 . ?
C12 H12A 0.9900 . ?
C12 H12B 0.9900 . ?
C13 H13A 0.9800 . ?
C13 H13B 0.9800 . ?
C13 H13C 0.9800 . ?
C14 H14A 0.9800 . ?
C14 H14B 0.9800 . ?
C14 H14C 0.9800 . ?
